data_7205408
loop_
_publ_author_name
'Zhang, Liang'
'Ren, Zhi-Gang'
'Li, Hong-Xi'
'Lang, Jian-Ping'

_publ_section_title
;
 Cleaving the framework of CuX with a tetrapyrazolyl-based ligand to
 construct [CuX]n-based coordination polymers
;
_journal_issue 5
_journal_name_full CrystEngComm
_journal_page_first 1400
_journal_paper_doi 10.1039/c0ce00513d
_journal_volume 13
_journal_year 2011
_chemical_formula_moiety '2(C23 H32 Cl2 Cu2 N8), C2 H3 N'
_chemical_formula_sum 'C48 H67 Cl4 Cu4 N17 O0'
_chemical_formula_weight 1278.15
_chemical_name_systematic
;
?
;
_space_group_IT_number 15
_symmetry_cell_setting monoclinic
_symmetry_space_group_name_Hall '-C 2yc'
_symmetry_space_group_name_H-M 'C 1 2/c 1'
_atom_sites_solution_hydrogens geom
_atom_sites_solution_primary direct
_atom_sites_solution_secondary difmap
_audit_creation_method SHELXL-97
_cell_angle_alpha 90.00
_cell_angle_beta 108.25(3)
_cell_angle_gamma 90.00
_cell_formula_units_Z 2
_cell_length_a 13.661(3)
_cell_length_b 16.064(3)
_cell_length_c 15.037(3)
_cell_measurement_reflns_used 5382
_cell_measurement_temperature 293(2)
_cell_measurement_theta_max 27.5165
_cell_measurement_theta_min 3.0671
_cell_volume 3133.9(12)
_computing_structure_refinement 'SHELXL-97 (Sheldrick, 1997)'
_computing_structure_solution 'SHELXS-97 (Sheldrick, 1990)'
_diffrn_ambient_temperature 293(2)
_diffrn_measured_fraction_theta_full 0.993
_diffrn_measured_fraction_theta_max 0.993
_diffrn_measurement_device_type 'Rigaku Mercury'
_diffrn_measurement_method dtprofit.ref
_diffrn_radiation_monochromator graphite
_diffrn_radiation_source 'fine-focus sealed tube'
_diffrn_radiation_type MoK\a
_diffrn_radiation_wavelength 0.71073
_diffrn_reflns_av_R_equivalents 0.0440
_diffrn_reflns_av_sigmaI/netI 0.0683
_diffrn_reflns_limit_h_max 17
_diffrn_reflns_limit_h_min -12
_diffrn_reflns_limit_k_max 18
_diffrn_reflns_limit_k_min -20
_diffrn_reflns_limit_l_max 16
_diffrn_reflns_limit_l_min -19
_diffrn_reflns_number 3708
_diffrn_reflns_theta_full 27.48
_diffrn_reflns_theta_max 27.48
_diffrn_reflns_theta_min 3.07
_diffrn_standards_decay_% 0
_diffrn_standards_interval_count 0
_diffrn_standards_interval_time 0
_diffrn_standards_number 0
_exptl_absorpt_coefficient_mu 1.555
_exptl_absorpt_correction_T_max 1.0000
_exptl_absorpt_correction_T_min 0.7188
_exptl_absorpt_correction_type multi-scan
_exptl_crystal_colour Yellow
_exptl_crystal_density_diffrn 1.354
_exptl_crystal_density_method 'not measured'
_exptl_crystal_description Block
_exptl_crystal_F_000 1316
_exptl_crystal_size_max 0.4000
_exptl_crystal_size_mid 0.1000
_exptl_crystal_size_min 0.1000
_refine_diff_density_max 0.908
_refine_diff_density_min -0.475
_refine_diff_density_rms 0.093
_refine_ls_extinction_method none
_refine_ls_goodness_of_fit_ref 1.010
_refine_ls_hydrogen_treatment constr
_refine_ls_matrix_type full
_refine_ls_number_parameters 179
_refine_ls_number_reflns 3583
_refine_ls_number_restraints 15
_refine_ls_restrained_S_all 1.011
_refine_ls_R_factor_all 0.1171
_refine_ls_R_factor_gt 0.0679
_refine_ls_shift/su_max 0.030
_refine_ls_shift/su_mean 0.004
_refine_ls_structure_factor_coef Fsqd
_refine_ls_weighting_details 'calc w=1/[\s^2^(Fo^2^)+(0.1000P)^2^+9.3098P] where P=(Fo^2^+2Fc^2^)/3'
_refine_ls_weighting_scheme calc
_refine_ls_wR_factor_gt 0.1720
_refine_ls_wR_factor_ref 0.2011
_reflns_number_gt 2309
_reflns_number_total 3583
_reflns_threshold_expression >2sigma(I)
_cod_data_source_file C0CE00513D.TXT
_cod_data_source_block 1
_cod_depositor_comments
;
The following automatic conversions were performed:
'_exptl_absorpt_correction_type' value 'Multi-scan' changed to
'multi-scan' according to
'/home/saulius/struct/CIF-dictionaries/cif_core.dic' dictionary named
'cif_core.dic' version 2.4.1 from 2010-06-29.

Automatic conversion script
Id: cif_fix_enum 1555 2011-01-17 13:19:09Z saulius 
;
_cod_original_cell_volume 3133.9(11)
_cod_original_sg_symbol_H-M 'C 2/c'
_cod_database_code 7205408

loop_
_symmetry_equiv_pos_as_xyz
'x, y, z'
'-x, y, -z+1/2'
'x+1/2, y+1/2, z'
'-x+1/2, y+1/2, -z+1/2'
'-x, -y, -z'
'x, -y, z-1/2'
'-x+1/2, -y+1/2, -z'
'x+1/2, -y+1/2, z-1/2'

loop_
_atom_site_label
_atom_site_type_symbol
_atom_site_fract_x
_atom_site_fract_y
_atom_site_fract_z
_atom_site_U_iso_or_equiv
_atom_site_adp_type
_atom_site_occupancy
_atom_site_symmetry_multiplicity
_atom_site_calc_flag
_atom_site_refinement_flags
_atom_site_disorder_assembly
_atom_site_disorder_group
Cu1 Cu 0.34257(5) 0.30136(4) 0.03265(5) 0.0411(3) Uani 1 1 d . . .
Cl1 Cl 0.27098(11) 0.20484(9) 0.11700(9) 0.0457(4) Uani 1 1 d . . .
N1 N 0.4958(3) 0.2776(3) 0.0555(3) 0.0376(10) Uani 1 1 d . . .
C1 C 0.5969(6) 0.5596(4) 0.1631(5) 0.0646(19) Uani 1 1 d . . .
H1A H 0.5956 0.6156 0.1406 0.097 Uiso 1 1 calc R . .
H1B H 0.6458 0.5275 0.1435 0.097 Uiso 1 1 calc R . .
H1C H 0.6165 0.5599 0.2302 0.097 Uiso 1 1 calc R . .
N2 N 0.5712(3) 0.3208(3) 0.1205(3) 0.0372(10) Uani 1 1 d . . .
C2 C 0.4922(5) 0.5217(4) 0.1240(4) 0.0440(13) Uani 1 1 d . . .
N3 N 0.3709(3) 0.4206(3) 0.0921(3) 0.0360(10) Uani 1 1 d . . .
C3 C 0.4003(6) 0.5559(4) 0.0719(4) 0.0525(16) Uani 1 1 d . . .
H3 H 0.3890 0.6109 0.0522 0.063 Uiso 1 1 calc R . .
N4 N 0.4723(3) 0.4401(3) 0.1352(3) 0.0363(10) Uani 1 1 d . . .
C4 C 0.3266(5) 0.4924(4) 0.0540(4) 0.0454(14) Uani 1 1 d . . .
C5 C 0.2153(5) 0.4955(4) 0.0019(5) 0.0640(19) Uani 1 1 d . . .
H5A H 0.1925 0.4417 -0.0242 0.096 Uiso 1 1 calc R . .
H5B H 0.2031 0.5358 -0.0476 0.096 Uiso 1 1 calc R . .
H5C H 0.1778 0.5112 0.0437 0.096 Uiso 1 1 calc R . .
C6 C 0.7639(4) 0.3287(5) 0.1918(5) 0.0600(18) Uani 1 1 d . . .
H6A H 0.7629 0.3209 0.2548 0.090 Uiso 1 1 calc R . .
H6B H 0.7681 0.3871 0.1798 0.090 Uiso 1 1 calc R . .
H6C H 0.8226 0.3007 0.1838 0.090 Uiso 1 1 calc R . .
C7 C 0.6666(4) 0.2934(4) 0.1244(4) 0.0414(13) Uani 1 1 d . . .
N7 N 0.5000 -0.0497(10) 0.2500 0.074(4) Uani 0.50 2 d SPU . .
C8 C 0.6519(4) 0.2332(4) 0.0580(4) 0.0475(14) Uani 1 1 d . . .
H8 H 0.7029 0.2032 0.0431 0.057 Uiso 1 1 calc R . .
C9 C 0.5458(5) 0.2253(4) 0.0165(4) 0.0436(13) Uani 1 1 d . . .
C10 C 0.4855(6) 0.1700(5) -0.0626(6) 0.071(2) Uani 1 1 d . . .
H10A H 0.4985 0.1127 -0.0443 0.106 Uiso 1 1 calc R . .
H10B H 0.5065 0.1804 -0.1168 0.106 Uiso 1 1 calc R . .
H10C H 0.4133 0.1815 -0.0770 0.106 Uiso 1 1 calc R . .
C11 C 0.5424(4) 0.3756(3) 0.1853(4) 0.0351(11) Uani 1 1 d . . .
H11 H 0.6054 0.4031 0.2241 0.042 Uiso 1 1 calc R . .
C12 C 0.5000 0.3248(5) 0.2500 0.0362(16) Uani 1 2 d S . .
H12A H 0.4456 0.2891 0.2121 0.043 Uiso 0.50 1 calc PR . .
H12B H 0.5544 0.2891 0.2879 0.043 Uiso 0.50 1 calc PR . .
C13 C 0.5000 0.0953(12) 0.2500 0.101(6) Uani 0.50 2 d SPU . .
H13A H 0.4473 0.1152 0.2744 0.151 Uiso 0.25 1 calc PR . .
H13B H 0.4868 0.1152 0.1871 0.151 Uiso 0.25 1 calc PR . .
H13C H 0.5659 0.1152 0.2885 0.151 Uiso 0.25 1 calc PR . .
C14 C 0.5000 0.0171(12) 0.2500 0.081(5) Uani 0.50 2 d SPU . .

loop_
_atom_site_aniso_label
_atom_site_aniso_U_11
_atom_site_aniso_U_22
_atom_site_aniso_U_33
_atom_site_aniso_U_23
_atom_site_aniso_U_13
_atom_site_aniso_U_12
Cu1 0.0330(4) 0.0437(4) 0.0420(4) -0.0030(3) 0.0052(3) -0.0037(3)
Cl1 0.0414(7) 0.0539(8) 0.0358(7) 0.0053(6) 0.0034(6) -0.0142(6)
N1 0.031(2) 0.044(2) 0.038(2) -0.005(2) 0.0114(19) 0.0006(18)
C1 0.070(5) 0.054(4) 0.070(5) -0.008(4) 0.023(4) -0.030(3)
N2 0.028(2) 0.049(3) 0.033(2) -0.002(2) 0.0069(18) -0.0042(18)
C2 0.059(4) 0.039(3) 0.039(3) -0.001(3) 0.023(3) -0.012(3)
N3 0.034(2) 0.033(2) 0.036(2) 0.0006(19) 0.0034(18) 0.0011(17)
C3 0.082(5) 0.035(3) 0.049(4) 0.004(3) 0.032(3) 0.001(3)
N4 0.041(2) 0.034(2) 0.035(2) 0.0033(19) 0.0121(19) -0.0042(18)
C4 0.056(4) 0.037(3) 0.042(3) 0.004(3) 0.013(3) 0.005(3)
C5 0.061(4) 0.054(4) 0.065(4) 0.011(4) 0.003(3) 0.022(3)
C6 0.030(3) 0.087(5) 0.060(4) 0.004(4) 0.009(3) -0.003(3)
C7 0.030(3) 0.055(3) 0.041(3) 0.011(3) 0.013(2) 0.003(2)
N7 0.090(10) 0.048(5) 0.058(8) 0.000 -0.013(7) 0.000
C8 0.037(3) 0.057(3) 0.054(4) 0.007(3) 0.020(3) 0.011(3)
C9 0.046(3) 0.045(3) 0.044(3) -0.004(3) 0.019(3) 0.002(2)
C10 0.063(4) 0.075(5) 0.072(5) -0.030(4) 0.017(4) 0.000(4)
C11 0.032(3) 0.039(3) 0.033(3) -0.007(2) 0.007(2) -0.008(2)
C12 0.031(4) 0.036(4) 0.037(4) 0.000 0.005(3) 0.000
C13 0.086(11) 0.046(6) 0.105(11) 0.000 -0.064(9) 0.000
C14 0.081(9) 0.045(5) 0.072(8) 0.000 -0.040(7) 0.000

loop_
_atom_type_symbol
_atom_type_description
_atom_type_scat_dispersion_real
_atom_type_scat_dispersion_imag
_atom_type_scat_source
C C 0.0033 0.0016 'International Tables Vol C Tables 4.2.6.8 and 6.1.1.4'
H H 0.0000 0.0000 'International Tables Vol C Tables 4.2.6.8 and 6.1.1.4'
N N 0.0061 0.0033 'International Tables Vol C Tables 4.2.6.8 and 6.1.1.4'
O O 0.0106 0.0060 'International Tables Vol C Tables 4.2.6.8 and 6.1.1.4'
Cl Cl 0.1484 0.1585 'International Tables Vol C Tables 4.2.6.8 and 6.1.1.4'
Cu Cu 0.3201 1.2651 'International Tables Vol C Tables 4.2.6.8 and 6.1.1.4'

loop_
_geom_angle_atom_site_label_1
_geom_angle_atom_site_label_2
_geom_angle_atom_site_label_3
_geom_angle
_geom_angle_site_symmetry_1
_geom_angle_site_symmetry_3
_geom_angle_publ_flag
N1 Cu1 N3 93.22(17) . . ?
N1 Cu1 Cl1 119.77(14) . 7 ?
N3 Cu1 Cl1 115.73(12) . 7 ?
N1 Cu1 Cl1 110.85(14) . . ?
N3 Cu1 Cl1 114.61(13) . . ?
Cl1 Cu1 Cl1 103.16(5) 7 . ?
N1 Cu1 Cu1 133.10(13) . 7 ?
N3 Cu1 Cu1 133.15(13) . 7 ?
Cl1 Cu1 Cu1 53.06(4) 7 7 ?
Cl1 Cu1 Cu1 50.10(4) . 7 ?
Cu1 Cl1 Cu1 76.83(5) 7 . ?
C9 N1 N2 105.1(4) . . ?
C9 N1 Cu1 133.0(4) . . ?
N2 N1 Cu1 121.8(3) . . ?
C2 C1 H1A 109.5 . . ?
C2 C1 H1B 109.5 . . ?
H1A C1 H1B 109.5 . . ?
C2 C1 H1C 109.5 . . ?
H1A C1 H1C 109.5 . . ?
H1B C1 H1C 109.5 . . ?
C7 N2 N1 111.3(4) . . ?
C7 N2 C11 128.6(4) . . ?
N1 N2 C11 119.0(4) . . ?
N4 C2 C3 105.9(5) . . ?
N4 C2 C1 123.2(6) . . ?
C3 C2 C1 130.9(6) . . ?
C4 N3 N4 105.0(4) . . ?
C4 N3 Cu1 127.1(4) . . ?
N4 N3 Cu1 115.8(3) . . ?
C2 C3 C4 107.1(5) . . ?
C2 C3 H3 126.5 . . ?
C4 C3 H3 126.4 . . ?
C2 N4 N3 111.9(4) . . ?
C2 N4 C11 128.9(5) . . ?
N3 N4 C11 119.2(4) . . ?
N3 C4 C3 110.0(5) . . ?
N3 C4 C5 120.4(6) . . ?
C3 C4 C5 129.5(6) . . ?
C4 C5 H5A 109.5 . . ?
C4 C5 H5B 109.5 . . ?
H5A C5 H5B 109.5 . . ?
C4 C5 H5C 109.5 . . ?
H5A C5 H5C 109.5 . . ?
H5B C5 H5C 109.5 . . ?
C7 C6 H6A 109.5 . . ?
C7 C6 H6B 109.5 . . ?
H6A C6 H6B 109.5 . . ?
C7 C6 H6C 109.5 . . ?
H6A C6 H6C 109.5 . . ?
H6B C6 H6C 109.5 . . ?
C8 C7 N2 106.3(5) . . ?
C8 C7 C6 131.2(5) . . ?
N2 C7 C6 122.6(5) . . ?
C7 C8 C9 106.7(5) . . ?
C7 C8 H8 126.6 . . ?
C9 C8 H8 126.6 . . ?
N1 C9 C8 110.5(5) . . ?
N1 C9 C10 119.5(5) . . ?
C8 C9 C10 130.0(6) . . ?
C9 C10 H10A 109.5 . . ?
C9 C10 H10B 109.5 . . ?
H10A C10 H10B 109.5 . . ?
C9 C10 H10C 109.5 . . ?
H10A C10 H10C 109.5 . . ?
H10B C10 H10C 109.5 . . ?
N4 C11 N2 111.0(4) . . ?
N4 C11 C12 113.2(4) . . ?
N2 C11 C12 110.0(4) . . ?
N4 C11 H11 107.5 . . ?
N2 C11 H11 107.5 . . ?
C12 C11 H11 107.5 . . ?
C11 C12 C11 114.9(6) 2_655 . ?
C11 C12 H12A 108.5 2_655 . ?
C11 C12 H12A 108.5 . . ?
C11 C12 H12B 108.5 2_655 . ?
C11 C12 H12B 108.5 . . ?
H12A C12 H12B 107.5 . . ?
C14 C13 H13A 109.5 . . ?
C14 C13 H13B 109.5 . . ?
H13A C13 H13B 109.5 . . ?
C14 C13 H13C 109.5 . . ?
H13A C13 H13C 109.5 . . ?
H13B C13 H13C 109.5 . . ?
N7 C14 C13 180.000(2) . . ?

loop_
_geom_bond_atom_site_label_1
_geom_bond_atom_site_label_2
_geom_bond_distance
_geom_bond_site_symmetry_2
_geom_bond_publ_flag
Cu1 N1 2.048(4) . ?
Cu1 N3 2.098(4) . ?
Cu1 Cl1 2.3007(17) 7 ?
Cu1 Cl1 2.3971(16) . ?
Cu1 Cu1 2.9202(14) 7 ?
Cl1 Cu1 2.3007(17) 7 ?
N1 C9 1.329(7) . ?
N1 N2 1.367(6) . ?
C1 C2 1.495(8) . ?
C1 H1A 0.9600 . ?
C1 H1B 0.9600 . ?
C1 H1C 0.9600 . ?
N2 C7 1.359(7) . ?
N2 C11 1.455(7) . ?
C2 N4 1.360(7) . ?
C2 C3 1.368(9) . ?
N3 C4 1.344(7) . ?
N3 N4 1.369(6) . ?
C3 C4 1.399(9) . ?
C3 H3 0.9300 . ?
N4 C11 1.451(7) . ?
C4 C5 1.477(8) . ?
C5 H5A 0.9600 . ?
C5 H5B 0.9600 . ?
C5 H5C 0.9600 . ?
C6 C7 1.507(8) . ?
C6 H6A 0.9600 . ?
C6 H6B 0.9600 . ?
C6 H6C 0.9600 . ?
C7 C8 1.359(9) . ?
N7 C14 1.07(2) . ?
C8 C9 1.394(8) . ?
C8 H8 0.9300 . ?
C9 C10 1.506(9) . ?
C10 H10A 0.9600 . ?
C10 H10B 0.9600 . ?
C10 H10C 0.9600 . ?
C11 C12 1.518(7) . ?
C11 H11 0.9800 . ?
C12 C11 1.518(7) 2_655 ?
C12 H12A 0.9700 . ?
C12 H12B 0.9700 . ?
C13 C14 1.26(3) . ?
C13 H13A 0.9601 . ?
C13 H13B 0.9601 . ?
C13 H13C 0.9601 . ?

loop_
_geom_torsion_atom_site_label_1
_geom_torsion_atom_site_label_2
_geom_torsion_atom_site_label_3
_geom_torsion_atom_site_label_4
_geom_torsion
_geom_torsion_site_symmetry_1
_geom_torsion_site_symmetry_2
_geom_torsion_site_symmetry_3
_geom_torsion_site_symmetry_4
_geom_torsion_publ_flag
N1 Cu1 Cl1 Cu1 -129.40(14) . . . 7 ?
N3 Cu1 Cl1 Cu1 126.69(13) . . . 7 ?
Cl1 Cu1 Cl1 Cu1 0.0 7 . . 7 ?
N3 Cu1 N1 C9 -157.8(5) . . . . ?
Cl1 Cu1 N1 C9 -35.6(6) 7 . . . ?
Cl1 Cu1 N1 C9 84.3(5) . . . . ?
Cu1 Cu1 N1 C9 30.0(6) 7 . . . ?
N3 Cu1 N1 N2 20.4(4) . . . . ?
Cl1 Cu1 N1 N2 142.6(3) 7 . . . ?
Cl1 Cu1 N1 N2 -97.5(4) . . . . ?
Cu1 Cu1 N1 N2 -151.8(3) 7 . . . ?
C9 N1 N2 C7 -2.3(6) . . . . ?
Cu1 N1 N2 C7 179.0(4) . . . . ?
C9 N1 N2 C11 -171.5(5) . . . . ?
Cu1 N1 N2 C11 9.9(6) . . . . ?
N1 Cu1 N3 C4 128.6(5) . . . . ?
Cl1 Cu1 N3 C4 3.2(5) 7 . . . ?
Cl1 Cu1 N3 C4 -116.7(5) . . . . ?
Cu1 Cu1 N3 C4 -59.2(5) 7 . . . ?
N1 Cu1 N3 N4 -7.9(4) . . . . ?
Cl1 Cu1 N3 N4 -133.3(3) 7 . . . ?
Cl1 Cu1 N3 N4 106.8(3) . . . . ?
Cu1 Cu1 N3 N4 164.2(3) 7 . . . ?
N4 C2 C3 C4 0.5(7) . . . . ?
C1 C2 C3 C4 179.9(6) . . . . ?
C3 C2 N4 N3 0.1(6) . . . . ?
C1 C2 N4 N3 -179.4(5) . . . . ?
C3 C2 N4 C11 -179.6(5) . . . . ?
C1 C2 N4 C11 1.0(9) . . . . ?
C4 N3 N4 C2 -0.7(6) . . . . ?
Cu1 N3 N4 C2 144.7(4) . . . . ?
C4 N3 N4 C11 179.0(5) . . . . ?
Cu1 N3 N4 C11 -35.6(6) . . . . ?
N4 N3 C4 C3 1.0(6) . . . . ?
Cu1 N3 C4 C3 -139.2(4) . . . . ?
N4 N3 C4 C5 -179.2(6) . . . . ?
Cu1 N3 C4 C5 40.7(8) . . . . ?
C2 C3 C4 N3 -0.9(7) . . . . ?
C2 C3 C4 C5 179.3(6) . . . . ?
N1 N2 C7 C8 2.1(6) . . . . ?
C11 N2 C7 C8 169.9(5) . . . . ?
N1 N2 C7 C6 -178.5(5) . . . . ?
C11 N2 C7 C6 -10.6(9) . . . . ?
N2 C7 C8 C9 -1.0(7) . . . . ?
C6 C7 C8 C9 179.6(6) . . . . ?
N2 N1 C9 C8 1.7(6) . . . . ?
Cu1 N1 C9 C8 -179.9(4) . . . . ?
N2 N1 C9 C10 -177.1(6) . . . . ?
Cu1 N1 C9 C10 1.3(9) . . . . ?
C7 C8 C9 N1 -0.4(7) . . . . ?
C7 C8 C9 C10 178.2(7) . . . . ?
C2 N4 C11 N2 -103.4(6) . . . . ?
N3 N4 C11 N2 76.9(6) . . . . ?
C2 N4 C11 C12 132.4(5) . . . . ?
N3 N4 C11 C12 -47.3(6) . . . . ?
C7 N2 C11 N4 133.1(5) . . . . ?
N1 N2 C11 N4 -59.9(6) . . . . ?
C7 N2 C11 C12 -100.9(5) . . . . ?
N1 N2 C11 C12 66.1(5) . . . . ?
N4 C11 C12 C11 -49.6(3) . . . 2_655 ?
N2 C11 C12 C11 -174.3(4) . . . 2_655 ?
